data_4085803
loop_
_publ_author_name
'Schindler, Tobias'
'Lux, Marcel'
'Peters, Marius'
'Scharf, Lennart T.'
'Osseili, Hassan'
'Maron, Laurent'
'Tauchert, Michael E.'

_publ_section_title
;
 Synthesis and Reactivity of Palladium Complexes Featuring a
 Diphosphinoborane Ligand
;
_journal_issue 10
_journal_name_full Organometallics
_journal_page_first 1978
_journal_paper_doi 10.1021/acs.organomet.5b00217
_journal_volume 34
_journal_year 2015
_chemical_absolute_configuration ad
_chemical_formula_moiety 'C52 H43 B O2 P2 Pd, 3(C6 H6)'
_chemical_formula_sum 'C70 H61 B O2 P2 Pd'
_chemical_formula_weight 1113.34
_chemical_name_systematic
;
 ? 
;
_space_group_crystal_system orthorhombic
_space_group_IT_number 33
_space_group_name_Hall 'P 2c -2n'
_space_group_name_H-M_alt 'P n a 21'
_symmetry_space_group_name_Hall 'P 2c -2n'
_symmetry_space_group_name_H-M 'P n a 21'
_atom_sites_solution_hydrogens geom
_atom_sites_solution_primary direct
_atom_sites_solution_secondary difmap
_audit_creation_date 2015-03-13
_audit_creation_method
;
  Olex2 1.1
  (compiled 2011.11.01 svn.r2039, GUI svn.r3906)
;
_cell_angle_alpha 90.00
_cell_angle_beta 90.00
_cell_angle_gamma 90.00
_cell_formula_units_Z 4
_cell_length_a 19.511(4)
_cell_length_b 15.966(3)
_cell_length_c 17.786(4)
_cell_measurement_temperature 100
_cell_volume 5541(2)
_computing_molecular_graphics
;
O. V. Dolomanov, L. J. Bourhis, R. J. Gildea, J. A. K. Howard and H. Puschmann,
OLEX2: a complete structure solution, refinement and analysis program.
J. Appl. Cryst. (2009). 42, 339-341.
;
_computing_publication_material
;
O. V. Dolomanov, L. J. Bourhis, R. J. Gildea, J. A. K. Howard and H. Puschmann,
OLEX2: a complete structure solution, refinement and analysis program.
J. Appl. Cryst. (2009). 42, 339-341.
;
_computing_structure_refinement
;
XL, G.M. Sheldrick, Acta Cryst.
(2008). A64, 112-122
;
_computing_structure_solution 'SHELXS-97 (Sheldrick, 2008)'
_diffrn_ambient_temperature 100.15
_diffrn_measured_fraction_theta_full 0.998
_diffrn_measured_fraction_theta_max 0.998
_diffrn_radiation_monochromator graphite
_diffrn_radiation_type MoK\a
_diffrn_radiation_wavelength 0.71073
_diffrn_reflns_av_R_equivalents 0.1104
_diffrn_reflns_av_unetI/netI 0.0740
_diffrn_reflns_limit_h_max 23
_diffrn_reflns_limit_h_min -23
_diffrn_reflns_limit_k_max 19
_diffrn_reflns_limit_k_min -19
_diffrn_reflns_limit_l_max 21
_diffrn_reflns_limit_l_min -21
_diffrn_reflns_number 58173
_diffrn_reflns_theta_full 25.10
_diffrn_reflns_theta_max 25.10
_diffrn_reflns_theta_min 1.65
_diffrn_source 'fine-focus sealed tube'
_exptl_absorpt_coefficient_mu 0.440
_exptl_absorpt_correction_T_max 0.7452
_exptl_absorpt_correction_T_min 0.6748
_exptl_absorpt_correction_type multi-scan
_exptl_absorpt_process_details 'sadabs bruker'
_exptl_crystal_colour 'clear light yellow'
_exptl_crystal_colour_lustre clear
_exptl_crystal_colour_modifier light
_exptl_crystal_colour_primary yellow
_exptl_crystal_density_diffrn 1.335
_exptl_crystal_density_method 'not measured'
_exptl_crystal_description needle
_exptl_crystal_F_000 2312
_exptl_crystal_size_max 0.14
_exptl_crystal_size_mid 0.09
_exptl_crystal_size_min 0.08
_refine_diff_density_max 0.459
_refine_diff_density_min -0.752
_refine_diff_density_rms 0.070
_refine_ls_abs_structure_details 'Flack H D (1983), Acta Cryst. A39, 876-881'
_refine_ls_abs_structure_Flack 0.00(3)
_refine_ls_extinction_method none
_refine_ls_goodness_of_fit_ref 0.855
_refine_ls_hydrogen_treatment mixed
_refine_ls_matrix_type full
_refine_ls_number_parameters 686
_refine_ls_number_reflns 9840
_refine_ls_number_restraints 1
_refine_ls_restrained_S_all 0.855
_refine_ls_R_factor_all 0.0654
_refine_ls_R_factor_gt 0.0449
_refine_ls_shift/su_max 0.001
_refine_ls_shift/su_mean 0.000
_refine_ls_structure_factor_coef Fsqd
_refine_ls_weighting_details 'calc w=1/[\s^2^(Fo^2^)+(0.1000P)^2^+0.0000P] where P=(Fo^2^+2Fc^2^)/3'
_refine_ls_weighting_scheme calc
_refine_ls_wR_factor_gt 0.1166
_refine_ls_wR_factor_ref 0.1391
_reflns_number_gt 7757
_reflns_number_total 9840
_reflns_threshold_expression >2sigma(I)
_cod_data_source_file om5b00217_si_005.cif
_cod_data_source_block hox1
_cod_depositor_comments 'Adding full bibliography for 4085802--4085804.cif.'
_cod_database_code 4085803

loop_
_space_group_symop_id
_space_group_symop_operation_xyz
1 'x, y, z'
2 '-x, -y, z+1/2'
3 '-x+1/2, y+1/2, z+1/2'
4 'x+1/2, -y+1/2, z'

loop_
_atom_site_label
_atom_site_type_symbol
_atom_site_fract_x
_atom_site_fract_y
_atom_site_fract_z
_atom_site_U_iso_or_equiv
_atom_site_adp_type
_atom_site_occupancy
_atom_site_symmetry_multiplicity
_atom_site_calc_flag
_atom_site_refinement_flags
Pd1 Pd 0.374458(18) 0.24335(2) 0.27662(5) 0.01552(11) Uani 1 1 d .
P1 P 0.35038(7) 0.35467(8) 0.19716(8) 0.0164(3) Uani 1 1 d .
P2 P 0.26442(7) 0.20651(8) 0.32658(8) 0.0170(3) Uani 1 1 d .
O1 O 0.30153(17) 0.1930(2) 0.13878(19) 0.0179(8) Uani 1 1 d .
O2 O 0.3044(2) 0.0683(2) 0.1980(2) 0.0349(10) Uani 1 1 d .
C52 C 0.1290(3) 0.1047(3) 0.1722(3) 0.0202(12) Uani 1 1 d .
H52 H 0.1207 0.1036 0.1196 0.024 Uiso 1 1 calc R
C35 C 0.2370(3) 0.4559(3) 0.2170(3) 0.0235(12) Uani 1 1 d .
H35 H 0.2699 0.4975 0.2295 0.028 Uiso 1 1 calc R
C34 C 0.1669(3) 0.4749(3) 0.2230(3) 0.0233(12) Uani 1 1 d .
H34 H 0.1521 0.5291 0.2378 0.028 Uiso 1 1 calc R
C24 C 0.4731(3) 0.3506(3) 0.0102(3) 0.0269(13) Uani 1 1 d .
H24 H 0.5208 0.3475 0.0000 0.032 Uiso 1 1 calc R
C44 C 0.1389(3) 0.2624(4) -0.0570(4) 0.0283(14) Uani 1 1 d .
H44 H 0.1089 0.3028 -0.0784 0.034 Uiso 1 1 calc R
C11 C 0.4025(3) 0.5189(3) 0.1818(3) 0.0190(11) Uani 1 1 d .
H11 H 0.3905 0.5147 0.1302 0.023 Uiso 1 1 calc R
C54 C 0.0965(3) 0.0571(3) 0.2949(3) 0.0232(13) Uani 1 1 d .
H54 H 0.0674 0.0250 0.3266 0.028 Uiso 1 1 calc R
C53 C 0.0877(3) 0.0560(3) 0.2185(3) 0.0264(13) Uani 1 1 d .
H53 H 0.0531 0.0217 0.1970 0.032 Uiso 1 1 calc R
C55 C 0.1493(3) 0.1062(3) 0.3257(3) 0.0205(11) Uani 1 1 d .
H55 H 0.1561 0.1073 0.3786 0.025 Uiso 1 1 calc R
C33 C 0.1197(3) 0.4123(3) 0.2065(3) 0.0224(13) Uani 1 1 d .
H33 H 0.0720 0.4230 0.2117 0.027 Uiso 1 1 calc R
C31 C 0.2120(3) 0.3121(3) 0.1751(3) 0.0165(11) Uani 1 1 d .
C13 C 0.4489(2) 0.5995(3) 0.2849(3) 0.0238(12) Uani 1 1 d .
H13 H 0.4688 0.6497 0.3035 0.029 Uiso 1 1 calc R
C40 C 0.1993(3) 0.2109(3) 0.0547(3) 0.0212(12) Uani 1 1 d .
C82 C 0.4331(3) 0.1464(4) 0.3372(3) 0.0287(13) Uani 1 1 d .
H82A H 0.4193 0.1350 0.3897 0.034 Uiso 1 1 calc R
H82B H 0.4451 0.0953 0.3084 0.034 Uiso 1 1 calc R
C14 C 0.4358(3) 0.5333(3) 0.3331(3) 0.0226(12) Uani 1 1 d .
H14 H 0.4461 0.5388 0.3851 0.027 Uiso 1 1 calc R
C90 C 0.3276(3) 0.1184(3) 0.1533(3) 0.0200(12) Uani 1 1 d .
C91 C 0.3919(3) 0.0979(3) 0.1102(3) 0.0232(12) Uani 1 1 d .
C80 C 0.4835(3) 0.2483(3) 0.2531(4) 0.0283(15) Uani 1 1 d .
H80A H 0.5009 0.2087 0.2148 0.034 Uiso 1 1 calc R
H80B H 0.5042 0.3048 0.2496 0.034 Uiso 1 1 calc R
C81 C 0.4740(3) 0.2163(4) 0.3253(4) 0.0254(13) Uani 1 1 d .
H81 H 0.4900 0.2496 0.3695 0.030 Uiso 1 1 calc R
C95 C 0.4862(3) 0.0023(4) 0.0892(4) 0.0388(16) Uani 1 1 d .
H95 H 0.5104 -0.0476 0.1016 0.047 Uiso 1 1 calc R
C94 C 0.5097(3) 0.0533(4) 0.0325(4) 0.0462(19) Uani 1 1 d .
H94 H 0.5502 0.0388 0.0060 0.055 Uiso 1 1 calc R
C96 C 0.4268(3) 0.0239(4) 0.1285(3) 0.0266(13) Uani 1 1 d .
H96 H 0.4102 -0.0113 0.1674 0.032 Uiso 1 1 calc R
C22 C 0.3573(3) 0.3595(4) -0.0338(3) 0.0307(14) Uani 1 1 d .
H22 H 0.3257 0.3631 -0.0744 0.037 Uiso 1 1 calc R
C42 C 0.2106(4) 0.1437(4) -0.0688(4) 0.0429(17) Uani 1 1 d .
H42 H 0.2307 0.1009 -0.0986 0.052 Uiso 1 1 calc R
C23 C 0.4268(3) 0.3552(3) -0.0486(3) 0.0293(14) Uani 1 1 d .
H23 H 0.4428 0.3554 -0.0990 0.035 Uiso 1 1 calc R
C93 C 0.4746(4) 0.1256(4) 0.0139(4) 0.0463(19) Uani 1 1 d .
H93 H 0.4912 0.1602 -0.0256 0.056 Uiso 1 1 calc R
C12 C 0.4323(3) 0.5918(3) 0.2082(3) 0.0240(12) Uani 1 1 d .
H12 H 0.4416 0.6366 0.1746 0.029 Uiso 1 1 calc R
C92 C 0.4154(3) 0.1481(4) 0.0524(4) 0.0319(14) Uani 1 1 d .
H92 H 0.3913 0.1976 0.0391 0.038 Uiso 1 1 calc R
C41 C 0.2264(3) 0.1482(3) 0.0078(3) 0.0328(14) Uani 1 1 d .
H41 H 0.2564 0.1076 0.0288 0.039 Uiso 1 1 calc R
C75 C 0.1565(3) 0.3151(4) 0.3743(3) 0.0203(12) Uani 1 1 d .
H75 H 0.1257 0.2790 0.3486 0.024 Uiso 1 1 calc R
C74 C 0.1313(3) 0.3858(4) 0.4107(3) 0.0254(14) Uani 1 1 d .
H74 H 0.0836 0.3977 0.4095 0.030 Uiso 1 1 calc R
C73 C 0.1751(3) 0.4385(3) 0.4487(3) 0.0272(13) Uani 1 1 d .
H73 H 0.1577 0.4863 0.4741 0.033 Uiso 1 1 calc R
C62 C 0.3058(3) -0.0123(4) 0.4380(3) 0.0277(13) Uani 1 1 d .
H62 H 0.3134 -0.0689 0.4241 0.033 Uiso 1 1 calc R
C70 C 0.2265(3) 0.2964(3) 0.3748(3) 0.0178(12) Uani 1 1 d .
C65 C 0.2831(3) 0.1531(3) 0.4779(3) 0.0266(13) Uani 1 1 d .
H65 H 0.2753 0.2097 0.4923 0.032 Uiso 1 1 calc R
C51 C 0.1819(2) 0.1551(3) 0.1993(3) 0.0183(11) Uani 1 1 d .
C20 C 0.3798(2) 0.3530(3) 0.0995(3) 0.0169(11) Uani 1 1 d .
C50 C 0.1922(2) 0.1540(3) 0.2784(3) 0.0159(10) Uani 1 1 d .
C25 C 0.4501(3) 0.3506(3) 0.0834(3) 0.0225(12) Uani 1 1 d .
H25 H 0.4823 0.3488 0.1234 0.027 Uiso 1 1 calc R
C45 C 0.1548(3) 0.2664(3) 0.0193(3) 0.0237(12) Uani 1 1 d .
H45 H 0.1342 0.3092 0.0486 0.028 Uiso 1 1 calc R
C21 C 0.3332(3) 0.3586(3) 0.0393(3) 0.0244(13) Uani 1 1 d .
H21 H 0.2854 0.3618 0.0489 0.029 Uiso 1 1 calc R
C63 C 0.3086(3) 0.0103(4) 0.5125(3) 0.0292(14) Uani 1 1 d .
H63 H 0.3180 -0.0306 0.5500 0.035 Uiso 1 1 calc R
C43 C 0.1665(3) 0.2000(4) -0.1018(3) 0.0309(14) Uani 1 1 d .
H43 H 0.1553 0.1962 -0.1536 0.037 Uiso 1 1 calc R
C32 C 0.1420(3) 0.3337(4) 0.1825(3) 0.0221(13) Uani 1 1 d .
H32 H 0.1086 0.2926 0.1705 0.026 Uiso 1 1 calc R
C61 C 0.2917(3) 0.0472(3) 0.3825(3) 0.0220(12) Uani 1 1 d .
H61 H 0.2901 0.0312 0.3311 0.026 Uiso 1 1 calc R
C72 C 0.2450(3) 0.4217(3) 0.4496(3) 0.0259(13) Uani 1 1 d .
H72 H 0.2754 0.4581 0.4756 0.031 Uiso 1 1 calc R
C64 C 0.2977(3) 0.0931(4) 0.5327(3) 0.0290(14) Uani 1 1 d .
H64 H 0.3002 0.1091 0.5840 0.035 Uiso 1 1 calc R
C71 C 0.2705(3) 0.3515(3) 0.4123(3) 0.0230(12) Uani 1 1 d .
H71 H 0.3184 0.3409 0.4124 0.028 Uiso 1 1 calc R
C60 C 0.2799(3) 0.1307(3) 0.4031(3) 0.0194(12) Uani 1 1 d .
C30 C 0.2589(2) 0.3778(3) 0.1933(3) 0.0165(10) Uani 1 1 d .
C10 C 0.3898(3) 0.4509(3) 0.2302(3) 0.0198(12) Uani 1 1 d .
C15 C 0.4078(2) 0.4587(3) 0.3065(3) 0.0180(12) Uani 1 1 d .
H15 H 0.4008 0.4131 0.3398 0.022 Uiso 1 1 calc R
B1 B 0.2249(3) 0.2175(4) 0.1427(4) 0.0209(14) Uani 1 1 d .
C100 C -0.0172(5) 0.7586(5) 0.0271(4) 0.050(2) Uani 1 1 d .
H100 H -0.0375 0.7046 0.0285 0.060 Uiso 1 1 calc R
C101 C -0.0550(4) 0.8255(5) 0.0059(4) 0.0460(18) Uani 1 1 d .
H101 H -0.1015 0.8176 -0.0084 0.055 Uiso 1 1 calc R
C105 C 0.0491(4) 0.7681(5) 0.0465(4) 0.055(2) Uani 1 1 d .
H105 H 0.0755 0.7204 0.0598 0.066 Uiso 1 1 calc R
C104 C 0.0795(4) 0.8478(7) 0.0471(4) 0.062(3) Uani 1 1 d .
H104 H 0.1260 0.8550 0.0619 0.075 Uiso 1 1 calc R
C103 C 0.0397(4) 0.9157(5) 0.0255(4) 0.0511(19) Uani 1 1 d .
H103 H 0.0592 0.9702 0.0252 0.061 Uiso 1 1 calc R
C102 C -0.0272(4) 0.9054(4) 0.0045(4) 0.0436(17) Uani 1 1 d .
H102 H -0.0541 0.9520 -0.0107 0.052 Uiso 1 1 calc R
C113 C 0.0726(4) 0.3776(4) 0.7756(5) 0.0531(19) Uani 1 1 d .
H113 H 0.1202 0.3891 0.7712 0.064 Uiso 1 1 calc R
C112 C 0.0331(5) 0.4214(4) 0.8257(5) 0.057(2) Uani 1 1 d .
H112 H 0.0538 0.4623 0.8571 0.069 Uiso 1 1 calc R
C115 C -0.0266(5) 0.3002(4) 0.7387(4) 0.054(2) Uani 1 1 d .
H115 H -0.0471 0.2580 0.7087 0.065 Uiso 1 1 calc R
C111 C -0.0354(5) 0.4069(5) 0.8309(5) 0.066(3) Uani 1 1 d .
H111 H -0.0624 0.4401 0.8639 0.080 Uiso 1 1 calc R
C114 C 0.0423(5) 0.3159(5) 0.7313(4) 0.055(2) Uani 1 1 d .
H114 H 0.0690 0.2850 0.6962 0.066 Uiso 1 1 calc R
C110 C -0.0665(4) 0.3445(5) 0.7888(5) 0.058(2) Uani 1 1 d .
H110 H -0.1140 0.3326 0.7944 0.069 Uiso 1 1 calc R
C125 C 0.2070(4) 0.3098(5) -0.3807(4) 0.0485(18) Uani 1 1 d .
H125 H 0.1815 0.3131 -0.4261 0.058 Uiso 1 1 calc R
C124 C 0.2140(4) 0.2344(5) -0.3448(4) 0.0465(18) Uani 1 1 d .
H124 H 0.1932 0.1861 -0.3659 0.056 Uiso 1 1 calc R
C120 C 0.2361(4) 0.3795(5) -0.3518(5) 0.057(2) Uani 1 1 d .
H120 H 0.2306 0.4315 -0.3770 0.068 Uiso 1 1 calc R
C121 C 0.2731(4) 0.3764(5) -0.2874(5) 0.065(3) Uani 1 1 d .
H121 H 0.2944 0.4255 -0.2682 0.078 Uiso 1 1 calc R
C123 C 0.2500(4) 0.2269(5) -0.2800(4) 0.053(2) Uani 1 1 d .
H123 H 0.2549 0.1741 -0.2561 0.064 Uiso 1 1 calc R
C122 C 0.2797(5) 0.2987(6) -0.2492(5) 0.074(3) Uani 1 1 d .
H122 H 0.3040 0.2955 -0.2031 0.088 Uiso 1 1 calc R

loop_
_atom_site_aniso_label
_atom_site_aniso_U_11
_atom_site_aniso_U_22
_atom_site_aniso_U_33
_atom_site_aniso_U_23
_atom_site_aniso_U_13
_atom_site_aniso_U_12
Pd1 0.01159(18) 0.01800(19) 0.01697(18) 0.0020(2) 0.00054(16) 0.00026(13)
P1 0.0156(6) 0.0170(7) 0.0165(7) 0.0003(5) 0.0007(6) 0.0000(5)
P2 0.0154(6) 0.0189(7) 0.0166(7) 0.0008(6) 0.0010(6) 0.0005(5)
O1 0.0166(18) 0.020(2) 0.0166(19) -0.0034(15) -0.0011(15) 0.0003(15)
O2 0.041(2) 0.029(2) 0.035(2) 0.011(2) 0.013(2) 0.0108(19)
C52 0.018(3) 0.021(3) 0.021(3) -0.002(2) -0.002(2) 0.001(2)
C35 0.023(3) 0.021(3) 0.027(3) 0.000(2) 0.003(2) -0.003(2)
C34 0.022(3) 0.017(3) 0.031(3) -0.001(2) -0.001(2) 0.004(2)
C24 0.023(3) 0.025(3) 0.032(3) -0.002(3) 0.010(3) -0.003(2)
C44 0.033(3) 0.028(3) 0.024(3) 0.008(3) -0.005(3) -0.004(3)
C11 0.015(3) 0.023(3) 0.020(3) 0.001(2) 0.000(2) 0.003(2)
C54 0.015(3) 0.024(3) 0.031(4) 0.007(2) 0.004(2) 0.003(2)
C53 0.017(3) 0.025(3) 0.038(4) 0.004(3) 0.000(2) -0.004(2)
C55 0.020(3) 0.022(3) 0.019(3) 0.001(2) 0.005(2) -0.002(2)
C33 0.015(3) 0.023(3) 0.029(3) 0.006(3) 0.002(2) 0.006(2)
C31 0.025(3) 0.015(3) 0.009(3) 0.004(2) -0.001(2) 0.000(2)
C13 0.017(3) 0.017(2) 0.037(4) -0.003(3) 0.000(3) 0.0034(19)
C40 0.020(3) 0.021(3) 0.022(3) 0.000(2) 0.001(2) -0.008(2)
C82 0.024(3) 0.029(3) 0.034(3) 0.007(3) -0.006(3) 0.008(2)
C14 0.021(3) 0.026(3) 0.021(3) -0.002(2) 0.002(2) 0.003(2)
C90 0.023(3) 0.021(3) 0.016(3) -0.006(2) 0.001(2) -0.001(2)
C91 0.023(3) 0.021(3) 0.026(3) -0.008(2) 0.001(2) 0.000(2)
C80 0.012(3) 0.029(3) 0.044(4) 0.002(3) 0.005(3) 0.004(2)
C81 0.011(3) 0.026(3) 0.039(3) 0.006(3) -0.002(3) 0.003(2)
C95 0.024(3) 0.042(4) 0.050(4) -0.014(3) -0.008(3) 0.010(3)
C94 0.030(4) 0.045(4) 0.064(5) -0.019(4) 0.015(3) -0.001(3)
C96 0.027(3) 0.028(3) 0.025(3) -0.004(2) -0.005(3) 0.004(2)
C22 0.035(3) 0.040(4) 0.018(3) 0.004(3) -0.002(3) -0.002(3)
C42 0.058(5) 0.040(4) 0.030(4) -0.015(3) -0.016(3) 0.010(3)
C23 0.037(4) 0.030(3) 0.020(3) -0.003(2) 0.016(3) -0.002(3)
C93 0.043(4) 0.032(4) 0.063(5) -0.008(3) 0.030(4) -0.008(3)
C12 0.021(3) 0.021(3) 0.030(3) 0.006(2) 0.000(2) -0.003(2)
C92 0.032(4) 0.020(3) 0.044(4) 0.000(3) 0.012(3) 0.000(3)
C41 0.044(4) 0.023(3) 0.032(4) -0.005(3) -0.007(3) 0.005(3)
C75 0.019(3) 0.022(3) 0.020(3) 0.001(2) 0.001(2) -0.002(2)
C74 0.023(3) 0.026(3) 0.027(3) 0.007(3) 0.002(2) 0.006(2)
C73 0.036(3) 0.024(3) 0.022(3) 0.000(2) 0.008(3) 0.005(3)
C62 0.021(3) 0.020(3) 0.041(4) 0.005(3) 0.004(3) -0.002(2)
C70 0.016(3) 0.021(3) 0.016(3) 0.003(2) 0.003(2) -0.003(2)
C65 0.028(3) 0.023(3) 0.029(3) 0.000(2) -0.001(3) 0.000(2)
C51 0.014(3) 0.016(3) 0.024(3) -0.001(2) -0.001(2) 0.006(2)
C20 0.020(3) 0.010(2) 0.021(3) -0.004(2) 0.005(2) -0.0036(19)
C50 0.012(2) 0.010(2) 0.025(3) 0.004(3) 0.002(2) -0.0003(16)
C25 0.017(3) 0.021(3) 0.030(3) -0.001(2) -0.001(2) -0.002(2)
C45 0.018(3) 0.020(3) 0.033(3) 0.003(2) -0.002(3) 0.001(2)
C21 0.024(3) 0.028(3) 0.021(3) 0.004(2) 0.000(2) 0.000(2)
C63 0.026(3) 0.036(3) 0.026(3) 0.014(3) 0.001(3) 0.001(3)
C43 0.042(4) 0.030(3) 0.021(3) 0.003(3) -0.007(3) -0.004(3)
C32 0.021(3) 0.025(3) 0.020(3) 0.001(2) 0.001(2) -0.003(2)
C61 0.021(3) 0.026(3) 0.019(3) 0.002(2) 0.003(2) 0.002(2)
C72 0.036(3) 0.023(3) 0.018(3) -0.004(2) -0.003(2) -0.003(3)
C64 0.031(3) 0.034(3) 0.022(3) 0.009(3) -0.001(3) 0.001(3)
C71 0.022(3) 0.029(3) 0.019(3) 0.007(2) -0.001(2) 0.001(2)
C60 0.018(3) 0.017(3) 0.024(3) 0.003(2) -0.001(2) -0.002(2)
C30 0.017(3) 0.019(3) 0.014(2) 0.005(2) 0.000(2) 0.001(2)
C10 0.018(3) 0.023(3) 0.019(3) -0.001(2) 0.000(2) 0.004(2)
C15 0.017(3) 0.012(3) 0.025(3) 0.006(2) 0.000(2) 0.000(2)
B1 0.016(3) 0.026(3) 0.021(3) 0.002(3) -0.005(3) 0.002(3)
C100 0.068(6) 0.048(5) 0.033(4) 0.000(3) 0.009(4) 0.006(4)
C101 0.056(5) 0.055(5) 0.027(4) 0.002(3) -0.001(3) 0.005(4)
C105 0.055(6) 0.061(5) 0.049(5) 0.008(4) 0.019(4) 0.023(4)
C104 0.033(4) 0.125(8) 0.029(4) 0.010(5) 0.008(3) -0.012(5)
C103 0.064(5) 0.053(5) 0.036(4) 0.004(3) 0.007(4) -0.021(4)
C102 0.065(5) 0.040(4) 0.025(4) 0.005(3) 0.002(3) 0.009(4)
C113 0.057(4) 0.049(4) 0.053(4) 0.033(5) -0.001(4) -0.010(3)
C112 0.084(6) 0.037(4) 0.051(5) 0.003(4) -0.031(5) -0.001(4)
C115 0.085(6) 0.026(4) 0.051(5) -0.001(3) -0.022(4) 0.001(4)
C111 0.080(6) 0.056(5) 0.063(6) -0.018(4) -0.012(5) 0.039(5)
C114 0.083(6) 0.038(4) 0.043(4) 0.006(4) 0.018(4) 0.002(4)
C110 0.051(5) 0.048(4) 0.075(6) 0.007(4) -0.016(4) 0.010(3)
C125 0.048(4) 0.051(5) 0.046(4) 0.003(4) 0.008(4) 0.008(4)
C124 0.040(4) 0.054(5) 0.045(5) 0.003(4) 0.013(3) -0.001(3)
C120 0.063(6) 0.059(5) 0.049(5) -0.006(4) 0.019(4) -0.002(4)
C121 0.055(5) 0.046(5) 0.093(7) -0.041(5) 0.034(5) -0.013(4)
C123 0.074(6) 0.044(4) 0.042(5) 0.003(4) 0.015(4) 0.006(4)
C122 0.066(6) 0.095(7) 0.060(6) -0.025(5) 0.002(4) 0.025(5)

loop_
_atom_type_symbol
_atom_type_description
_atom_type_scat_dispersion_real
_atom_type_scat_dispersion_imag
_atom_type_scat_source
C C 0.0033 0.0016 'International Tables Vol C Tables 4.2.6.8 and 6.1.1.4'
H H 0.0000 0.0000 'International Tables Vol C Tables 4.2.6.8 and 6.1.1.4'
B B 0.0013 0.0007 'International Tables Vol C Tables 4.2.6.8 and 6.1.1.4'
O O 0.0106 0.0060 'International Tables Vol C Tables 4.2.6.8 and 6.1.1.4'
P P 0.1023 0.0942 'International Tables Vol C Tables 4.2.6.8 and 6.1.1.4'
Pd Pd -0.9988 1.0072 'International Tables Vol C Tables 4.2.6.8 and 6.1.1.4'

loop_
_geom_angle_atom_site_label_1
_geom_angle_atom_site_label_2
_geom_angle_atom_site_label_3
_geom_angle
P1 Pd1 P2 103.45(5)
C82 Pd1 P1 160.13(16)
C82 Pd1 P2 96.42(16)
C80 Pd1 P1 93.06(15)
C80 Pd1 P2 163.48(15)
C80 Pd1 C82 67.1(2)
C80 Pd1 C81 37.5(2)
C81 Pd1 P1 125.25(15)
C81 Pd1 P2 127.23(16)
C81 Pd1 C82 37.0(2)
C20 P1 Pd1 120.28(17)
C30 P1 Pd1 112.09(16)
C30 P1 C20 105.9(2)
C10 P1 Pd1 111.42(18)
C10 P1 C20 100.7(2)
C10 P1 C30 104.8(2)
C70 P2 Pd1 110.12(17)
C70 P2 C50 105.4(2)
C70 P2 C60 103.6(2)
C50 P2 Pd1 128.45(18)
C60 P2 Pd1 106.69(17)
C60 P2 C50 99.7(2)
C90 O1 B1 126.2(4)
C53 C52 H52 118.4
C53 C52 C51 123.2(6)
C51 C52 H52 118.4
C34 C35 H35 119.4
C30 C35 H35 119.4
C30 C35 C34 121.2(5)
C35 C34 H34 120.9
C33 C34 C35 118.3(5)
C33 C34 H34 120.9
C23 C24 H24 119.9
C25 C24 H24 119.9
C25 C24 C23 120.2(5)
C45 C44 H44 119.8
C43 C44 H44 119.8
C43 C44 C45 120.3(6)
C12 C11 H11 119.5
C12 C11 C10 121.0(5)
C10 C11 H11 119.5
C53 C54 H54 120.5
C53 C54 C55 119.0(5)
C55 C54 H54 120.5
C52 C53 H53 119.7
C54 C53 C52 120.6(5)
C54 C53 H53 119.7
C54 C55 H55 119.8
C54 C55 C50 120.3(5)
C50 C55 H55 119.8
C34 C33 H33 119.9
C34 C33 C32 120.3(5)
C32 C33 H33 119.9
C32 C31 C30 114.8(5)
C32 C31 B1 114.0(5)
C30 C31 B1 131.2(5)
C14 C13 H13 120.3
C14 C13 C12 119.4(5)
C12 C13 H13 120.3
C41 C40 B1 119.7(5)
C45 C40 C41 114.7(5)
C45 C40 B1 125.5(5)
Pd1 C82 H82A 116.6
Pd1 C82 H82B 116.6
H82A C82 H82B 113.6
C81 C82 Pd1 70.1(3)
C81 C82 H82A 116.6
C81 C82 H82B 116.6
C13 C14 H14 119.5
C13 C14 C15 120.9(5)
C15 C14 H14 119.5
O1 C90 C91 114.7(5)
O2 C90 O1 125.4(5)
O2 C90 C91 119.9(5)
C96 C91 C90 118.1(5)
C92 C91 C90 121.9(5)
C92 C91 C96 120.0(5)
Pd1 C80 H80A 116.5
Pd1 C80 H80B 116.5
H80A C80 H80B 113.5
C81 C80 Pd1 71.3(3)
C81 C80 H80A 116.5
C81 C80 H80B 116.5
Pd1 C81 H81 119.2
C82 C81 Pd1 72.9(3)
C82 C81 C80 120.7(6)
C82 C81 H81 119.2
C80 C81 Pd1 71.2(3)
C80 C81 H81 119.2
C94 C95 H95 120.1
C94 C95 C96 119.7(6)
C96 C95 H95 120.1
C95 C94 H94 119.8
C95 C94 C93 120.5(6)
C93 C94 H94 119.8
C91 C96 H96 120.1
C95 C96 C91 119.7(6)
C95 C96 H96 120.1
C23 C22 H22 119.6
C21 C22 H22 119.6
C21 C22 C23 120.7(6)
C41 C42 H42 119.4
C43 C42 H42 119.4
C43 C42 C41 121.3(6)
C24 C23 C22 119.9(5)
C24 C23 H23 120.0
C22 C23 H23 120.0
C94 C93 H93 119.7
C94 C93 C92 120.6(6)
C92 C93 H93 119.7
C11 C12 C13 120.0(5)
C11 C12 H12 120.0
C13 C12 H12 120.0
C91 C92 C93 119.5(6)
C91 C92 H92 120.2
C93 C92 H92 120.2
C40 C41 H41 118.9
C42 C41 C40 122.2(6)
C42 C41 H41 118.9
C74 C75 H75 119.5
C74 C75 C70 121.0(5)
C70 C75 H75 119.5
C75 C74 H74 119.8
C73 C74 C75 120.4(5)
C73 C74 H74 119.8
C74 C73 H73 120.1
C74 C73 C72 119.8(5)
C72 C73 H73 120.1
C63 C62 H62 119.6
C63 C62 C61 120.8(5)
C61 C62 H62 119.6
C75 C70 P2 124.0(4)
C75 C70 C71 118.0(5)
C71 C70 P2 118.0(4)
C64 C65 H65 119.9
C60 C65 H65 119.9
C60 C65 C64 120.3(5)
C52 C51 C50 116.0(5)
C52 C51 B1 121.0(5)
C50 C51 B1 122.8(4)
C25 C20 P1 120.2(4)
C25 C20 C21 118.5(5)
C21 C20 P1 121.3(4)
C55 C50 P2 114.9(4)
C55 C50 C51 120.9(5)
C51 C50 P2 124.1(4)
C24 C25 C20 120.8(5)
C24 C25 H25 119.6
C20 C25 H25 119.6
C44 C45 H45 118.2
C40 C45 C44 123.5(5)
C40 C45 H45 118.2
C22 C21 C20 119.8(5)
C22 C21 H21 120.1
C20 C21 H21 120.1
C62 C63 H63 120.3
C62 C63 C64 119.5(5)
C64 C63 H63 120.3
C44 C43 H43 121.0
C42 C43 C44 117.9(6)
C42 C43 H43 121.0
C33 C32 C31 123.3(5)
C33 C32 H32 118.3
C31 C32 H32 118.3
C62 C61 H61 120.2
C62 C61 C60 119.6(5)
C60 C61 H61 120.2
C73 C72 H72 120.0
C73 C72 C71 120.0(5)
C71 C72 H72 120.0
C65 C64 H64 119.8
C63 C64 C65 120.4(5)
C63 C64 H64 119.8
C70 C71 H71 119.5
C72 C71 C70 120.9(5)
C72 C71 H71 119.5
C65 C60 P2 123.3(4)
C65 C60 C61 119.4(5)
C61 C60 P2 117.3(4)
C35 C30 P1 118.3(4)
C35 C30 C31 122.1(5)
C31 C30 P1 119.2(4)
C11 C10 P1 121.9(4)
C15 C10 P1 119.5(4)
C15 C10 C11 118.6(5)
C14 C15 C10 120.1(5)
C14 C15 H15 120.0
C10 C15 H15 120.0
O1 B1 C31 113.4(4)
O1 B1 C40 103.6(4)
O1 B1 C51 111.5(4)
C31 B1 C40 110.3(4)
C31 B1 C51 105.4(4)
C51 B1 C40 112.9(4)
C101 C100 H100 119.8
C105 C100 H100 119.8
C105 C100 C101 120.4(8)
C100 C101 H101 119.4
C100 C101 C102 121.2(8)
C102 C101 H101 119.4
C100 C105 H105 119.7
C100 C105 C104 120.6(7)
C104 C105 H105 119.7
C105 C104 H104 121.0
C103 C104 C105 118.0(7)
C103 C104 H104 121.0
C104 C103 H103 119.5
C102 C103 C104 121.0(7)
C102 C103 H103 119.5
C101 C102 H102 120.7
C103 C102 C101 118.7(7)
C103 C102 H102 120.6
C112 C113 H113 120.3
C112 C113 C114 119.4(7)
C114 C113 H113 120.3
C113 C112 H112 119.7
C111 C112 C113 120.7(7)
C111 C112 H112 119.7
C114 C115 H115 119.3
C114 C115 C110 121.5(7)
C110 C115 H115 119.3
C112 C111 H111 119.4
C112 C111 C110 121.1(8)
C110 C111 H111 119.4
C113 C114 H114 120.3
C115 C114 C113 119.3(7)
C115 C114 H114 120.3
C115 C110 C111 118.0(8)
C115 C110 H110 121.0
C111 C110 H110 121.0
C124 C125 H125 119.9
C120 C125 H125 119.9
C120 C125 C124 120.3(8)
C125 C124 H124 119.1
C123 C124 C125 121.7(8)
C123 C124 H124 119.1
C125 C120 H120 119.5
C125 C120 C121 121.1(8)
C121 C120 H120 119.5
C120 C121 H121 120.5
C120 C121 C122 118.9(8)
C122 C121 H121 120.5
C124 C123 H123 120.7
C124 C123 C122 118.5(8)
C122 C123 H123 120.7
C121 C122 H122 120.3
C123 C122 C121 119.5(8)
C123 C122 H122 120.3

loop_
_geom_bond_atom_site_label_1
_geom_bond_atom_site_label_2
_geom_bond_distance
Pd1 P1 2.3188(15)
Pd1 P2 2.3969(14)
Pd1 C82 2.206(5)
Pd1 C80 2.169(6)
Pd1 C81 2.170(5)
P1 C20 1.829(5)
P1 C30 1.823(5)
P1 C10 1.817(6)
P2 C70 1.829(5)
P2 C50 1.849(5)
P2 C60 1.846(5)
O1 C90 1.320(6)
O1 B1 1.547(7)
O2 C90 1.215(6)
C52 H52 0.9500
C52 C53 1.389(8)
C52 C51 1.396(7)
C35 H35 0.9500
C35 C34 1.405(7)
C35 C30 1.385(7)
C34 H34 0.9500
C34 C33 1.390(8)
C24 H24 0.9500
C24 C23 1.382(8)
C24 C25 1.377(8)
C44 H44 0.9500
C44 C45 1.394(9)
C44 C43 1.385(8)
C11 H11 0.9500
C11 C12 1.382(7)
C11 C10 1.407(7)
C54 H54 0.9500
C54 C53 1.370(8)
C54 C55 1.407(8)
C53 H53 0.9500
C55 H55 0.9500
C55 C50 1.410(7)
C33 H33 0.9500
C33 C32 1.396(8)
C31 C32 1.413(8)
C31 C30 1.430(7)
C31 B1 1.637(8)
C13 H13 0.9500
C13 C14 1.384(8)
C13 C12 1.408(8)
C40 C41 1.407(8)
C40 C45 1.390(8)
C40 B1 1.645(8)
C82 H82A 0.9900
C82 H82B 0.9900
C82 C81 1.388(8)
C14 H14 0.9500
C14 C15 1.394(7)
C90 C91 1.507(8)
C91 C96 1.402(8)
C91 C92 1.382(8)
C80 H80A 0.9900
C80 H80B 0.9900
C80 C81 1.394(9)
C81 H81 1.0000
C95 H95 0.9500
C95 C94 1.374(10)
C95 C96 1.397(8)
C94 H94 0.9500
C94 C93 1.382(10)
C96 H96 0.9500
C22 H22 0.9500
C22 C23 1.384(8)
C22 C21 1.382(8)
C42 H42 0.9500
C42 C41 1.398(9)
C42 C43 1.376(8)
C23 H23 0.9500
C93 H93 0.9500
C93 C92 1.390(9)
C12 H12 0.9500
C92 H92 0.9500
C41 H41 0.9500
C75 H75 0.9500
C75 C74 1.392(8)
C75 C70 1.397(8)
C74 H74 0.9500
C74 C73 1.376(8)
C73 H73 0.9500
C73 C72 1.390(8)
C62 H62 0.9500
C62 C63 1.374(9)
C62 C61 1.397(8)
C70 C71 1.399(7)
C65 H65 0.9500
C65 C64 1.395(8)
C65 C60 1.380(8)
C51 C50 1.422(8)
C51 B1 1.645(8)
C20 C25 1.401(7)
C20 C21 1.408(8)
C25 H25 0.9500
C45 H45 0.9500
C21 H21 0.9500
C63 H63 0.9500
C63 C64 1.387(8)
C43 H43 0.9500
C32 H32 0.9500
C61 H61 0.9500
C61 C60 1.401(7)
C72 H72 0.9500
C72 C71 1.393(8)
C64 H64 0.9500
C71 H71 0.9500
C10 C15 1.406(7)
C15 H15 0.9500
C100 H100 0.9500
C100 C101 1.351(10)
C100 C105 1.348(11)
C101 H101 0.9500
C101 C102 1.386(10)
C105 H105 0.9500
C105 C104 1.404(12)
C104 H104 0.9500
C104 C103 1.389(11)
C103 H103 0.9500
C103 C102 1.367(10)
C102 H102 0.9500
C113 H113 0.9500
C113 C112 1.370(11)
C113 C114 1.393(11)
C112 H112 0.9500
C112 C111 1.360(11)
C115 H115 0.9500
C115 C114 1.373(11)
C115 C110 1.379(11)
C111 H111 0.9500
C111 C110 1.386(11)
C114 H114 0.9500
C110 H110 0.9500
C125 H125 0.9500
C125 C124 1.369(10)
C125 C120 1.352(11)
C124 H124 0.9500
C124 C123 1.354(11)
C120 H120 0.9500
C120 C121 1.354(12)
C121 H121 0.9500
C121 C122 1.421(12)
C123 H123 0.9500
C123 C122 1.395(12)
C122 H122 0.9500

loop_
_geom_torsion_atom_site_label_1
_geom_torsion_atom_site_label_2
_geom_torsion_atom_site_label_3
_geom_torsion_atom_site_label_4
_geom_torsion
Pd1 P1 C20 C25 -62.2(4)
Pd1 P1 C20 C21 121.1(4)
Pd1 P1 C30 C35 118.5(4)
Pd1 P1 C30 C31 -53.9(4)
Pd1 P1 C10 C11 158.5(4)
Pd1 P1 C10 C15 -22.2(5)
Pd1 P2 C70 C75 143.7(4)
Pd1 P2 C70 C71 -33.8(4)
Pd1 P2 C50 C55 151.4(3)
Pd1 P2 C50 C51 -24.2(5)
Pd1 P2 C60 C65 96.9(5)
Pd1 P2 C60 C61 -80.4(4)
Pd1 C82 C81 C80 -55.0(5)
Pd1 C80 C81 C82 55.8(5)
P1 Pd1 P2 C70 -58.48(19)
P1 Pd1 P2 C50 72.17(19)
P1 Pd1 P2 C60 -170.25(18)
P1 Pd1 C82 C81 31.5(7)
P1 Pd1 C80 C81 151.7(3)
P1 Pd1 C81 C82 -167.5(3)
P1 Pd1 C81 C80 -35.5(4)
P1 C20 C25 C24 -179.0(4)
P1 C20 C21 C22 178.3(4)
P1 C10 C15 C14 -177.7(4)
P2 Pd1 P1 C20 -127.59(19)
P2 Pd1 P1 C30 -2.13(19)
P2 Pd1 P1 C10 114.98(19)
P2 Pd1 C82 C81 -149.7(4)
P2 Pd1 C80 C81 -25.8(8)
P2 Pd1 C81 C82 39.1(4)
P2 Pd1 C81 C80 171.1(3)
P2 C70 C71 C72 179.3(4)
O1 C90 C91 C96 173.1(5)
O1 C90 C91 C92 -9.1(8)
O2 C90 C91 C96 -5.9(8)
O2 C90 C91 C92 171.9(6)
C52 C51 C50 P2 173.4(4)
C52 C51 C50 C55 -2.0(7)
C52 C51 B1 O1 -117.3(5)
C52 C51 B1 C31 119.2(5)
C52 C51 B1 C40 -1.2(7)
C35 C34 C33 C32 -2.1(8)
C34 C35 C30 P1 -173.4(4)
C34 C35 C30 C31 -1.2(8)
C34 C33 C32 C31 1.6(9)
C11 C10 C15 C14 1.6(8)
C54 C55 C50 P2 -174.1(4)
C54 C55 C50 C51 1.7(7)
C53 C52 C51 C50 0.4(7)
C53 C52 C51 B1 -174.8(5)
C53 C54 C55 C50 0.3(8)
C55 C54 C53 C52 -1.9(9)
C13 C14 C15 C10 -2.4(8)
C82 Pd1 P1 C20 51.3(5)
C82 Pd1 P1 C30 176.7(5)
C82 Pd1 P1 C10 -66.2(5)
C82 Pd1 P2 C70 121.9(2)
C82 Pd1 P2 C50 -107.4(2)
C82 Pd1 P2 C60 10.1(2)
C82 Pd1 C80 C81 -29.0(3)
C82 Pd1 C81 C80 132.0(6)
C14 C13 C12 C11 0.8(8)
C90 O1 B1 C31 142.7(5)
C90 O1 B1 C40 -97.8(5)
C90 O1 B1 C51 23.9(7)
C90 C91 C96 C95 179.3(5)
C90 C91 C92 C93 -179.2(6)
C80 Pd1 P1 C20 53.2(2)
C80 Pd1 P1 C30 178.6(2)
C80 Pd1 P1 C10 -64.3(2)
C80 Pd1 P2 C70 118.9(6)
C80 Pd1 P2 C50 -110.5(6)
C80 Pd1 P2 C60 7.1(6)
C80 Pd1 C82 C81 29.4(4)
C80 Pd1 C81 C82 -132.0(6)
C81 Pd1 P1 C20 73.9(3)
C81 Pd1 P1 C30 -160.7(3)
C81 Pd1 P1 C10 -43.6(3)
C81 Pd1 P2 C70 99.5(3)
C81 Pd1 P2 C50 -129.9(3)
C81 Pd1 P2 C60 -12.3(3)
C95 C94 C93 C92 0.4(11)
C94 C95 C96 C91 -0.5(9)
C94 C93 C92 C91 0.5(10)
C96 C91 C92 C93 -1.4(9)
C96 C95 C94 C93 -0.4(10)
C23 C24 C25 C20 1.6(8)
C23 C22 C21 C20 -0.2(9)
C12 C11 C10 P1 179.7(4)
C12 C11 C10 C15 0.4(8)
C12 C13 C14 C15 1.2(8)
C92 C91 C96 C95 1.4(8)
C41 C40 C45 C44 -1.4(8)
C41 C40 B1 O1 35.7(7)
C41 C40 B1 C31 157.4(5)
C41 C40 B1 C51 -85.1(6)
C41 C42 C43 C44 1.0(10)
C75 C74 C73 C72 0.9(9)
C75 C70 C71 C72 1.6(8)
C74 C75 C70 P2 -178.4(4)
C74 C75 C70 C71 -0.9(8)
C74 C73 C72 C71 -0.1(8)
C73 C72 C71 C70 -1.1(8)
C62 C63 C64 C65 0.7(9)
C62 C61 C60 P2 178.1(4)
C62 C61 C60 C65 0.7(8)
C70 P2 C50 C55 -76.3(4)
C70 P2 C50 C51 108.1(4)
C70 P2 C60 C65 -19.3(5)
C70 P2 C60 C61 163.3(4)
C70 C75 C74 C73 -0.4(9)
C51 C52 C53 C54 1.6(9)
C20 P1 C30 C35 -108.5(4)
C20 P1 C30 C31 79.1(4)
C20 P1 C10 C11 29.8(5)
C20 P1 C10 C15 -150.9(4)
C50 P2 C70 C75 1.8(5)
C50 P2 C70 C71 -175.8(4)
C50 P2 C60 C65 -127.9(5)
C50 P2 C60 C61 54.8(4)
C50 C51 B1 O1 67.9(6)
C50 C51 B1 C31 -55.6(6)
C50 C51 B1 C40 -176.0(4)
C25 C24 C23 C22 -0.2(8)
C25 C20 C21 C22 1.5(8)
C45 C44 C43 C42 -1.1(9)
C45 C40 C41 C42 1.2(9)
C45 C40 B1 O1 -140.0(5)
C45 C40 B1 C31 -18.4(7)
C45 C40 B1 C51 99.2(6)
C21 C22 C23 C24 -0.5(9)
C21 C20 C25 C24 -2.2(8)
C63 C62 C61 C60 -0.4(8)
C43 C44 C45 C40 1.4(9)
C43 C42 C41 C40 -1.1(11)
C32 C31 C30 P1 172.7(4)
C32 C31 C30 C35 0.5(7)
C32 C31 B1 O1 -177.0(4)
C32 C31 B1 C40 67.4(6)
C32 C31 B1 C51 -54.7(6)
C61 C62 C63 C64 -0.3(8)
C64 C65 C60 P2 -177.5(4)
C64 C65 C60 C61 -0.2(8)
C60 P2 C70 C75 -102.5(5)
C60 P2 C70 C71 79.9(4)
C60 P2 C50 C55 30.8(4)
C60 P2 C50 C51 -144.8(4)
C60 C65 C64 C63 -0.5(9)
C30 P1 C20 C25 169.5(4)
C30 P1 C20 C21 -7.2(5)
C30 P1 C10 C11 -80.0(5)
C30 P1 C10 C15 99.3(5)
C30 C35 C34 C33 1.9(8)
C30 C31 C32 C33 -0.7(8)
C30 C31 B1 O1 6.7(8)
C30 C31 B1 C40 -108.9(6)
C30 C31 B1 C51 128.9(6)
C10 P1 C20 C25 60.6(5)
C10 P1 C20 C21 -116.1(4)
C10 P1 C30 C35 -2.5(5)
C10 P1 C30 C31 -174.9(4)
C10 C11 C12 C13 -1.6(8)
B1 O1 C90 O2 -30.9(8)
B1 O1 C90 C91 150.2(5)
B1 C31 C32 C33 -177.7(5)
B1 C31 C30 P1 -11.0(8)
B1 C31 C30 C35 176.9(5)
B1 C40 C41 C42 -174.9(6)
B1 C40 C45 C44 174.5(5)
B1 C51 C50 P2 -11.6(6)
B1 C51 C50 C55 173.1(4)
C100 C101 C102 C103 -0.3(11)
C100 C105 C104 C103 -1.6(11)
C101 C100 C105 C104 1.9(11)
C105 C100 C101 C102 -1.0(11)
C105 C104 C103 C102 0.3(11)
C104 C103 C102 C101 0.6(11)
C113 C112 C111 C110 3.6(12)
C112 C113 C114 C115 -0.1(11)
C112 C111 C110 C115 -3.2(12)
C114 C113 C112 C111 -1.9(11)
C114 C115 C110 C111 1.2(11)
C110 C115 C114 C113 0.4(11)
C125 C124 C123 C122 0.8(11)
C125 C120 C121 C122 -1.6(11)
C124 C125 C120 C121 0.5(12)
C124 C123 C122 C121 -1.8(12)
C120 C125 C124 C123 -0.1(11)
C120 C121 C122 C123 2.2(11)
